data_2103957
loop_
_publ_author_name
'Palacios, El\'ias'
'Burriel, Ram\'on'
'Ferloni, Paolo'

_publ_section_title
;
 The phases of [(CH~3~)~4~N](ClO~4~) at low temperature
;
_journal_issue 5
_journal_name_full 'Acta Crystallographica Section B'
_journal_page_first 625
_journal_page_last 633
_journal_paper_doi 10.1107/S0108768103019013
_journal_volume 59
_journal_year 2003
_chemical_formula_moiety 'C4 H12N, Cl O4'
_chemical_formula_sum 'C4 H12 Cl N O4'
_chemical_formula_weight 173.60
_chemical_name_systematic
;
 Tetramethylammonium perchlorate
;
_space_group_IT_number 18
_symmetry_cell_setting orthorhombic
_symmetry_space_group_name_Hall 'P 2 2ab'
_symmetry_space_group_name_H-M 'P 21 21 2'
_atom_sites_solution_hydrogens geom
_atom_sites_solution_primary direct
_atom_sites_solution_secondary difmap
_audit_creation_method SHELXL-97
_cell_angle_alpha 90.00
_cell_angle_beta 90.00
_cell_angle_gamma 90.00
_cell_formula_units_Z 4
_cell_length_a 11.714(3)
_cell_length_b 11.784(3)
_cell_length_c 5.8265(9)
_cell_measurement_reflns_used 55
_cell_measurement_temperature 150.0(10)
_cell_measurement_theta_max 30.1
_cell_measurement_theta_min 1.7
_cell_volume 804.3(3)
_computing_cell_refinement FULLPROF
_computing_data_collection 'Siemens XSCANS'
_computing_data_reduction 'Siemens XSCANS'
_computing_structure_refinement 'SHELXL-97 (Sheldrick, 1997)'
_diffrn_ambient_temperature 150(5)
_diffrn_measured_fraction_theta_full 0.994
_diffrn_measured_fraction_theta_max 0.994
_diffrn_measurement_device_type 'Siemens P4'
_diffrn_measurement_method \w--2\q
_diffrn_radiation_monochromator graphite
_diffrn_radiation_source 'fine-focus sealed tube'
_diffrn_radiation_type MoK\a
_diffrn_radiation_wavelength 0.71073
_diffrn_reflns_av_R_equivalents 0.0272
_diffrn_reflns_av_sigmaI/netI 0.0413
_diffrn_reflns_limit_h_max 16
_diffrn_reflns_limit_h_min -1
_diffrn_reflns_limit_k_max 16
_diffrn_reflns_limit_k_min -1
_diffrn_reflns_limit_l_max 4
_diffrn_reflns_limit_l_min -8
_diffrn_reflns_number 1729
_diffrn_reflns_theta_full 30.09
_diffrn_reflns_theta_max 30.09
_diffrn_reflns_theta_min 1.73
_diffrn_standards_decay_% 0
_diffrn_standards_interval_time 60
_diffrn_standards_number 3
_exptl_absorpt_coefficient_mu 0.438
_exptl_absorpt_correction_type none
_exptl_crystal_colour colourless
_exptl_crystal_density_diffrn 1.434
_exptl_crystal_density_method 'not measured'
_exptl_crystal_description prismatic
_exptl_crystal_F_000 368
_exptl_crystal_size_max 0.3
_exptl_crystal_size_mid 0.2
_exptl_crystal_size_min 0.2
_refine_diff_density_max 1.269
_refine_diff_density_min -1.386
_refine_ls_abs_structure_details 'Flack H D (1983), Acta Cryst. A39, 876-881'
_refine_ls_abs_structure_Flack 0.1(5)
_refine_ls_extinction_method none
_refine_ls_goodness_of_fit_ref 1.877
_refine_ls_hydrogen_treatment mixed
_refine_ls_matrix_type full
_refine_ls_number_parameters 99
_refine_ls_number_reflns 1389
_refine_ls_number_restraints 10
_refine_ls_restrained_S_all 1.873
_refine_ls_R_factor_all 0.0983
_refine_ls_R_factor_gt 0.0867
_refine_ls_shift/su_max 0.049
_refine_ls_shift/su_mean 0.004
_refine_ls_structure_factor_coef Fsqd
_refine_ls_weighting_details 'calc w=1/[\s^2^(Fo^2^)+(0.1000P)^2^+0.0000P] where P=(Fo^2^+2Fc^2^)/3'
_refine_ls_weighting_scheme calc
_refine_ls_wR_factor_gt 0.2334
_refine_ls_wR_factor_ref 0.2477
_reflns_number_gt 1210
_reflns_number_total 1389
_reflns_threshold_expression >2sigma(I)
_cod_data_source_file bs0018.cif
_cod_data_source_block I
_cod_original_sg_symbol_H-M 'P 2~1~ 2~1~ 2'
_cod_database_code 2103957
_cod_database_fobs_code 2103957

loop_
_symmetry_equiv_pos_as_xyz
'x, y, z'
'-x, -y, z'
'x+1/2, -y+1/2, -z'
'-x+1/2, y+1/2, -z'

loop_
_atom_site_label
_atom_site_fract_x
_atom_site_fract_y
_atom_site_fract_z
_atom_site_U_iso_or_equiv
_atom_site_adp_type
_atom_site_calc_flag
_atom_site_refinement_flags
_atom_site_occupancy
_atom_site_type_symbol
Cl 0.24025(11) 0.2557(2) 0.07090(15) 0.0274(5) Uani d D 1 Cl
O1 0.2506(3) 0.2516(5) -0.1730(4) 0.0365(10) Uani d D 1 O
O2 0.1234(3) 0.2409(6) 0.1334(7) 0.0574(19) Uani d D 1 O
O3 0.3070(7) 0.1673(8) 0.1702(8) 0.144(6) Uani d D 1 O
O4 0.2795(7) 0.3629(6) 0.1522(12) 0.099(4) Uani d D 1 O
N1 0.0000 0.0000 0.4969(17) 0.027(2) Uani d S 1 N
C2 0.0833(5) -0.0646(8) 0.3554(16) 0.0285(18) Uani d . 1 C
H4 0.1197 -0.0134 0.2451 0.031(5) Uiso calc R 1 H
H5 0.0435 -0.1252 0.2726 0.031(5) Uiso calc R 1 H
H6 0.1417 -0.0979 0.4554 0.031(5) Uiso calc R 1 H
C3 0.0646(6) 0.0834(8) 0.6448(17) 0.0300(18) Uani d . 1 C
H7 0.0106 0.1352 0.7191 0.031(5) Uiso calc R 1 H
H8 0.1175 0.1271 0.5489 0.031(5) Uiso calc R 1 H
H9 0.1078 0.0421 0.7622 0.031(5) Uiso calc R 1 H
N2 0.0000 0.5000 0.4873(11) 0.023(2) Uani d S 1 N
C1 0.0740(7) 0.5699(10) 0.3321(15) 0.040(2) Uani d . 1 C
H1 0.0259 0.6194 0.2377 0.031(5) Uiso calc R 1 H
H2 0.1185 0.5196 0.2324 0.031(5) Uiso calc R 1 H
H3 0.1259 0.6163 0.4247 0.031(5) Uiso calc R 1 H
C4 0.0719(7) 0.4254(9) 0.6384(17) 0.0378(17) Uani d . 1 C
H10 0.1244 0.3809 0.5433 0.031(5) Uiso calc R 1 H
H11 0.0224 0.3739 0.7254 0.031(5) Uiso calc R 1 H
H12 0.1157 0.4726 0.7452 0.031(5) Uiso calc R 1 H

loop_
_atom_site_aniso_label
_atom_site_aniso_U_11
_atom_site_aniso_U_22
_atom_site_aniso_U_33
_atom_site_aniso_U_12
_atom_site_aniso_U_13
_atom_site_aniso_U_23
Cl 0.0154(6) 0.0478(12) 0.0189(5) 0.0093(7) 0.0001(4) 0.0023(8)
O1 0.030(2) 0.057(4) 0.0222(16) 0.004(4) 0.0035(16) 0.001(3)
O2 0.036(2) 0.083(5) 0.053(3) -0.036(3) 0.019(2) -0.005(5)
O3 0.188(12) 0.186(13) 0.058(5) 0.149(10) -0.040(7) -0.006(8)
O4 0.085(5) 0.144(10) 0.069(6) -0.065(6) 0.051(5) -0.076(7)
N1 0.010(4) 0.049(7) 0.022(5) -0.002(4) 0.000 0.000
C2 0.012(2) 0.052(5) 0.021(3) 0.000(3) 0.003(3) -0.004(4)
C3 0.018(3) 0.045(5) 0.026(3) 0.000(3) -0.013(3) 0.002(4)
N2 0.004(3) 0.051(7) 0.015(4) 0.000(2) 0.000 0.000
C1 0.023(3) 0.066(6) 0.031(4) -0.007(3) 0.005(3) 0.016(5)
C4 0.020(3) 0.061(6) 0.032(3) 0.008(3) -0.003(4) 0.014(5)

loop_
_atom_type_symbol
_atom_type_description
_atom_type_scat_dispersion_real
_atom_type_scat_dispersion_imag
_atom_type_scat_source
C C 0.0033 0.0016 'International Tables Vol C Tables 4.2.6.8 and 6.1.1.4'
H H 0.0000 0.0000 'International Tables Vol C Tables 4.2.6.8 and 6.1.1.4'
Cl Cl 0.1484 0.1585 'International Tables Vol C Tables 4.2.6.8 and 6.1.1.4'
N N 0.0061 0.0033 'International Tables Vol C Tables 4.2.6.8 and 6.1.1.4'
O O 0.0106 0.0060 'International Tables Vol C Tables 4.2.6.8 and 6.1.1.4'

loop_
_geom_angle_atom_site_label_1
_geom_angle_atom_site_label_2
_geom_angle_atom_site_label_3
_geom_angle_site_symmetry_1
_geom_angle_site_symmetry_3
_geom_angle
_geom_angle_publ_flag
O1 Cl O4 . . 109.48(9) no
O1 Cl O3 . . 109.49(9) no
O4 Cl O3 . . 109.61(9) no
O1 Cl O2 . . 109.35(8) no
O4 Cl O2 . . 109.40(8) no
O3 Cl O2 . . 109.50(9) no
C2 N1 C2 2 . 112.7(10) yes
C2 N1 C3 2 . 108.2(5) yes
C2 N1 C3 . . 108.7(5) yes
C2 N1 C3 2 2 108.7(5) no
C2 N1 C3 . 2 108.2(5) no
C3 N1 C3 . 2 110.5(10) yes
N1 C2 H4 . . 109.5 no
N1 C2 H5 . . 109.5 no
H4 C2 H5 . . 109.5 no
N1 C2 H6 . . 109.5 no
H4 C2 H6 . . 109.5 no
H5 C2 H6 . . 109.5 no
N1 C3 H7 . . 109.5 no
N1 C3 H8 . . 109.5 no
H7 C3 H8 . . 109.5 no
N1 C3 H9 . . 109.5 no
H7 C3 H9 . . 109.5 no
H8 C3 H9 . . 109.5 no
C4 N2 C4 2_565 . 108.3(8) yes
C4 N2 C1 2_565 2_565 110.6(6) no
C4 N2 C1 . 2_565 110.9(7) yes
C4 N2 C1 2_565 . 110.9(7) no
C4 N2 C1 . . 110.6(6) yes
C1 N2 C1 2_565 . 105.8(8) ?
N2 C1 H1 . . 109.5 no
N2 C1 H2 . . 109.5 no
H1 C1 H2 . . 109.5 no
N2 C1 H3 . . 109.5 no
H1 C1 H3 . . 109.5 no
H2 C1 H3 . . 109.5 no
N2 C4 H10 . . 109.5 no
N2 C4 H11 . . 109.5 no
H10 C4 H11 . . 109.5 no
N2 C4 H12 . . 109.5 no
H10 C4 H12 . . 109.5 no
H11 C4 H12 . . 109.5 no

loop_
_geom_bond_atom_site_label_1
_geom_bond_atom_site_label_2
_geom_bond_site_symmetry_2
_geom_bond_distance
_geom_bond_publ_flag
Cl O1 . 1.427(2) yes
Cl O4 . 1.425(2) no
Cl O3 . 1.425(2) no
Cl O2 . 1.427(2) no
N1 C2 2 1.488(9) no
N1 C2 . 1.488(10) yes
N1 C3 . 1.511(10) yes
N1 C3 2 1.511(10) no
C2 H4 . 0.9800 no
C2 H5 . 0.9800 no
C2 H6 . 0.9800 no
C3 H7 . 0.9800 no
C3 H8 . 0.9800 no
C3 H9 . 0.9800 no
N2 C4 2_565 1.503(9) no
N2 C4 . 1.503(9) yes
N2 C1 2_565 1.499(8) ?
N2 C1 . 1.499(8) yes
C1 H1 . 0.9800 no
C1 H2 . 0.9800 no
C1 H3 . 0.9800 no
C4 H10 . 0.9800 no
C4 H11 . 0.9800 no
C4 H12 . 0.9800 no
